data_1528727
loop_
_publ_author_name
'Massa, W.'
'Babel, D.'

_publ_section_title
;
 Verfeinerung der 12L-Struktur des hexagonal-rhomboedrischen Elpasoliths
 Rb2 Li Fe F6
;
_journal_name_full 'Zeitschrift fuer Anorganische und Allgemeine Chemie'
_journal_page_first 75
_journal_page_last 80
_journal_volume 469
_journal_year 1980
_chemical_formula_sum 'F6 Fe Li Rb2'
_chemical_name_systematic 'Rb2 Li Fe F6'
_space_group_IT_number 166
_symmetry_space_group_name_Hall '-R 3 2"'
_symmetry_space_group_name_H-M 'R -3 m :H'
_cell_angle_alpha 90
_cell_angle_beta 90
_cell_angle_gamma 120
_cell_formula_units_Z 6
_cell_length_a 5.88
_cell_length_b 5.88
_cell_length_c 28.79
_cell_volume 862.039
_citation_journal_id_ASTM ZAACAB
_cod_data_source_file Massa_ZAACAB_1980_35.cif
_cod_data_source_block F6Fe1Li1Rb2
_cod_original_cell_volume 862.0391
_cod_original_formula_sum 'F6 Fe1 Li1 Rb2'
_cod_database_code 1528727

loop_
_symmetry_equiv_pos_as_xyz
x,y,z
-y,x-y,z
-x+y,-x,z
y,x,-z
-x,-x+y,-z
x-y,-y,-z
-x,-y,-z
y,-x+y,-z
x-y,x,-z
-y,-x,z
x,x-y,z
-x+y,y,z
x+2/3,y+1/3,z+1/3
-y+2/3,x-y+1/3,z+1/3
-x+y+2/3,-x+1/3,z+1/3
y+2/3,x+1/3,-z+1/3
-x+2/3,-x+y+1/3,-z+1/3
x-y+2/3,-y+1/3,-z+1/3
-x+2/3,-y+1/3,-z+1/3
y+2/3,-x+y+1/3,-z+1/3
x-y+2/3,x+1/3,-z+1/3
-y+2/3,-x+1/3,z+1/3
x+2/3,x-y+1/3,z+1/3
-x+y+2/3,y+1/3,z+1/3
x+1/3,y+2/3,z+2/3
-y+1/3,x-y+2/3,z+2/3
-x+y+1/3,-x+2/3,z+2/3
y+1/3,x+2/3,-z+2/3
-x+1/3,-x+y+2/3,-z+2/3
x-y+1/3,-y+2/3,-z+2/3
-x+1/3,-y+2/3,-z+2/3
y+1/3,-x+y+2/3,-z+2/3
x-y+1/3,x+2/3,-z+2/3
-y+1/3,-x+2/3,z+2/3
x+1/3,x-y+2/3,z+2/3
-x+y+1/3,y+2/3,z+2/3

loop_
_atom_site_label
_atom_site_type_symbol
_atom_site_fract_x
_atom_site_fract_y
_atom_site_fract_z
_atom_site_occupancy
_atom_site_U_iso_or_equiv
Fe1 Fe+3 0 0 0 1 0.0
Rb2 Rb+1 0 0 0.28213 1 0.0
F1 F-1 0.149 -0.149 0.4592 1 0.0
Fe2 Fe+3 0 0 0.5 1 0.0
F2 F-1 0.1767 -0.1767 0.06285 1 0.0
Li1 Li+1 0 0 0.4024 1 0.0
Rb1 Rb+1 0 0 0.12738 1 0.0
